data_1565170
loop_
_publ_author_name
'Kerber, William D.'
'Hartnett, D. Sean'
'Wang, Aiqiu'
'Mafrice, Carson Hawkins'
'Siegler, Maxime A.'

_publ_section_title
;
 Enhanced relative stability of heterobimetallic Fe(II), Zn(II), and
 Mg(II) clusters supported by a &#x00B5;-phenoxo bridge
;
_journal_name_full 'Inorganica Chimica Acta'
_journal_page_first 119547
_journal_paper_doi 10.1016/j.ica.2020.119547
_journal_volume 506
_journal_year 2020
_chemical_formula_moiety '2(C16 H22 F Mg2 N2 O13), H12 Mg O6, 14(H2 O)'
_chemical_formula_sum 'C32 H84 F2 Mg5 N4 O46'
_chemical_formula_weight 1420.58
_space_group_crystal_system triclinic
_space_group_IT_number 2
_space_group_name_Hall '-P 1'
_space_group_name_H-M_alt 'P -1'
_atom_sites_solution_hydrogens mixed
_atom_sites_solution_primary direct
_atom_sites_solution_secondary difmap
_audit_creation_method SHELXL-2014/7
_cell_angle_alpha 92.844(2)
_cell_angle_beta 113.681(3)
_cell_angle_gamma 90.617(2)
_cell_formula_units_Z 1
_cell_length_a 10.8336(3)
_cell_length_b 11.3855(3)
_cell_length_c 13.3069(4)
_cell_measurement_reflns_used 12221
_cell_measurement_temperature 110(2)
_cell_measurement_theta_max 72.03
_cell_measurement_theta_min 11.77
_cell_volume 1500.45(8)
_computing_cell_refinement 'CrysAlisPro 1.171.38.43 (Rigaku OD, 2015)'
_computing_data_collection 'CrysAlisPro 1.171.38.43 (Rigaku OD, 2015)'
_computing_data_reduction 'CrysAlisPro 1.171.38.43 (Rigaku OD, 2015)'
_computing_molecular_graphics 'SHELXTL v6.10 (Sheldrick, 2008)'
_computing_publication_material 'SHELXTL v6.10 (Sheldrick, 2008)'
_computing_structure_refinement 'SHELXL-2014/7 (Sheldrick, 2015)'
_computing_structure_solution 'SHELXS-2014/7 (Sheldrick, 2015)'
_diffrn_ambient_temperature 110(2)
_diffrn_measured_fraction_theta_full 0.994
_diffrn_measured_fraction_theta_max 0.992
_diffrn_measurement_device_type 'SuperNova, Dual, Cu at zero, Atlas'
_diffrn_measurement_method '\w scans'
_diffrn_radiation_monochromator mirror
_diffrn_radiation_source 'SuperNova (Cu) X-ray Source'
_diffrn_radiation_type CuK\a
_diffrn_radiation_wavelength 1.54178
_diffrn_reflns_av_R_equivalents 0.0210
_diffrn_reflns_av_unetI/netI 0.0261
_diffrn_reflns_Laue_measured_fraction_full 0.994
_diffrn_reflns_Laue_measured_fraction_max 0.992
_diffrn_reflns_limit_h_max 13
_diffrn_reflns_limit_h_min -12
_diffrn_reflns_limit_k_max 14
_diffrn_reflns_limit_k_min -14
_diffrn_reflns_limit_l_max 11
_diffrn_reflns_limit_l_min -16
_diffrn_reflns_number 16068
_diffrn_reflns_point_group_measured_fraction_full 0.994
_diffrn_reflns_point_group_measured_fraction_max 0.992
_diffrn_reflns_theta_full 67.679
_diffrn_reflns_theta_max 71.872
_diffrn_reflns_theta_min 3.633
_diffrn_standards_decay_% .
_diffrn_standards_interval_time .
_diffrn_standards_number .
_exptl_absorpt_coefficient_mu 1.776
_exptl_absorpt_correction_T_max 0.778
_exptl_absorpt_correction_T_min 0.714
_exptl_absorpt_correction_type analytical
_exptl_absorpt_process_details
;
CrysAlisPro 1.171.38.43 (Rigaku Oxford Diffraction, 2015)
Analytical numeric absorption correction using a multifaceted crystal
			model based on expressions derived by R.C. Clark & J.S. Reid.
(Clark, R. C. & Reid, J. S. (1995). Acta Cryst. A51, 887-897)
Empirical absorption correction using spherical harmonics,
 implemented in SCALE3 ABSPACK scaling algorithm.
;
_exptl_crystal_colour colorless
_exptl_crystal_density_diffrn 1.572
_exptl_crystal_description block
_exptl_crystal_F_000 750
_exptl_crystal_size_max 0.28
_exptl_crystal_size_mid 0.24
_exptl_crystal_size_min 0.22
_refine_diff_density_max 0.376
_refine_diff_density_min -0.255
_refine_diff_density_rms 0.058
_refine_ls_extinction_coef .
_refine_ls_extinction_method none
_refine_ls_goodness_of_fit_ref 1.072
_refine_ls_hydrogen_treatment mixed
_refine_ls_matrix_type full
_refine_ls_number_parameters 488
_refine_ls_number_reflns 8695
_refine_ls_number_restraints 42
_refine_ls_restrained_S_all 1.071
_refine_ls_R_factor_all 0.0340
_refine_ls_R_factor_gt 0.0310
_refine_ls_shift/su_max 0.000
_refine_ls_shift/su_mean 0.000
_refine_ls_structure_factor_coef Fsqd
_refine_ls_weighting_details 'w=1/[\s^2^(Fo^2^)+(0.0564P)^2^+0.3950P] where P=(Fo^2^+2Fc^2^)/3'
_refine_ls_weighting_scheme calc
_refine_ls_wR_factor_gt 0.0887
_refine_ls_wR_factor_ref 0.0907
_reflns_Friedel_coverage 0.000
_reflns_Friedel_fraction_full .
_reflns_Friedel_fraction_max .
_reflns_number_gt 7952
_reflns_number_total 8695
_reflns_threshold_expression 'I > 2\s(I)'
_cod_data_source_file Kerber_1293_Structure1.cif
_cod_data_source_block 1
_cod_database_code 1565170
_shelx_shelxl_version_number 2014/7
_twin_information
;

 * * * CRYSALIS TWIN DATA REDUCTION FINALIZING (38.43 (release 21-03-2016)) * * *
Laue class: 1bar - Friedel mate is equivalent
Lattice type: P-lattice 
DC PROFFITRRPTWIN INFO: Step 1 - Loading orientation matrices (UB) of 2 components
 
DC PROFFITRRPTWIN INFO: Loading UB component 1
 
DC PROFFITRRPTWIN INFO: Loading UB component 2
 
DC PROFFITRRPTWIN INFO: Step 2 - Computing crossed twin laws
 
Twin law determination (relative to component 1)
Matrix 1 is taken from component 1 (  10.830   11.387   13.299    92.84   113.67    90.61)
Matrix 2 is taken from component 2 (  10.859   11.405   13.303    93.42   114.01    90.28)
Twin analysis: Component 1 with component 2
TL  =UB[1]-1*UB[2]:   0.9909  -0.0070  -0.0126    -0.0026   0.9979  -0.0063     0.0271   0.0201   1.0094   det 0.998544
TL-1=UB[2]*UB[1]-1:   1.0089   0.0069   0.0127     0.0024   1.0020   0.0063    -0.0271  -0.0202   0.9902   det 1.001458
Rot= 1.4988 deg around the following vectors: 
Reciprocal space (hkl): 0.6081 -0.7923 -0.0493
Direct space (uvw)    : 0.6868 -0.7088 0.1613
 
DC PROFFITRRPTWIN INFO: Step 3 - Loading reflections of 2 components
 
DC PROFFITRRPTWIN ALL INFO: Component 1
DC PROFFITRRPTWIN INFO: Face list of component 1 
  1:  -1.5307  -6.9078  -0.9665  d=   0.0682
  2:  -6.7756   1.4784   4.7299  d=   0.1300
  3:  -5.1865   4.5548   4.5825  d=   0.1267
  4:   5.1402   4.9048  -1.8948  d=   0.0884
  5:   5.1487  -4.5866   0.0899  d=   0.1196
  6:   1.2218  -2.5064   6.8569  d=   0.0887
  7:  -5.1515   3.2183   6.5184  d=   0.1301
  8:  -5.3842   4.5982   0.8614  d=   0.1305
  9:   1.0440   0.8001  -8.3225  d=   0.0917
 10:   4.9985   2.9994   2.0003  d=   0.0887
 11:   6.9989  -0.9985  -1.9985  d=   0.1200
 12:  -0.9988  -4.9978  -4.9990  d=   0.0898
 13:  -1.9996  -6.0000   4.9980  d=   0.1186
 14:   3.9996   4.0012  -6.9972  d=   0.0959
 15:   1.9996   6.0000  -4.9980  d=   0.1051
 16:   5.9995   1.0021  -6.9971  d=   0.1298
 17:   0.0010  -0.9979  -7.9978  d=   0.0831
 18:   2.0002   3.0014  -7.9973  d=   0.0926
 19:   2.9996  -5.9990   2.9993  d=   0.1157
 20:   2.9987  -0.0011   5.9988  d=   0.0953
DC PROFFITRRPTWIN ALL INFO: Component 2
DC PROFFITRRPTWIN INFO: Face list of component 2 
  1:  -1.6039  -6.9313  -0.7761  d=   0.0682
  2:  -6.7658   1.4948   4.8375  d=   0.1300
  3:  -5.1433   4.5802   4.5864  d=   0.1267
  4:   5.1955   4.9150  -2.1146  d=   0.0884
  5:   5.1642  -4.5827   0.0420  d=   0.1196
  6:   1.3025  -2.4650   6.8073  d=   0.0887
  7:  -5.0926   3.2534   6.5294  d=   0.1301
  8:  -5.3896   4.5997   0.9062  d=   0.1305
  9:   0.9533   0.7515  -8.2856  d=   0.0917
 10:   5.0888   3.0301   1.7847  d=   0.0887
 11:   7.0289  -0.9962  -2.1485  d=   0.1200
 12:  -1.1053  -5.0417  -4.8222  d=   0.0898
 13:  -1.9951  -5.9851   5.1244  d=   0.1186
 14:   3.9739   3.9745  -7.1180  d=   0.0959
 15:   1.9951   5.9851  -5.1244  d=   0.1051
 16:   5.9710   0.9743  -7.1115  d=   0.1298
 17:  -0.1072  -1.0505  -7.8995  d=   0.0831
 18:   1.9372   2.9616  -8.0339  d=   0.0926
 19:   3.0232  -5.9846   3.0097  d=   0.1157
 20:   3.1014   0.0442   5.8588  d=   0.0953
 
DC PROFFITRRPTWIN INFO: Step 4 - Analysing composite reflections of 2 components
 
Component 1: 17718 observations read
Component 2: 17579 observations read

27652 composite observations collected (20130 fully isolated, 7522 overlapped), 52 skipped due to one or more missing parts and 38 skipped due to I/sig<-3.0


OVERLAP STATISTICS

2 COMPONENTS

COMPONENTS 1, 2
 Overlap factor | # in range | % of all obs 
 -------------- | ---------- | ------------ 
   0.00 - 0.20  |       3634 |    13.1 <--- ALMOST SEPARATED
   0.20 - 0.40  |       2237 |     8.1
   0.40 - 0.60  |        954 |     3.5
   0.60 - 0.80  |        482 |     1.7
   0.80 - 1.00  |        215 |     0.8 <--- FULLY OVERLAPPED
 -------------- | ---------- | ------------ 
      Total     |       7522 |    27.2

 
DC PROFFITRRPTWIN INFO: Step 5 - Scaling data & analysing twin ratios of 2 components
 
Computed twin ratios:
Twin 1: 94.00% (8434 common observations, 2645 merged)
Twin 2: 6.00% (5455 common observations, 2645 merged)

Preparing data for SCALE3 ABSPACK...

SCALING COMPONENT 1

16016 of 17659 reflections used for ABSPACK refinement
PROFFIT INFO: Inet (after scale3 abspack): min=-136859.1563 max=39508968.0000
PROFFIT INFO: sig(Inet) (after scale3 abspack): min=75.7644 max=171132.6719


SCALING COMPONENT 2

16026 of 17515 reflections used for ABSPACK refinement
PROFFIT INFO: Inet (after scale3 abspack): min=-8794556.0000 max=39508968.0000
PROFFIT INFO: sig(Inet) (after scale3 abspack): min=73.2553 max=171132.6719
PROFFIT INFO: 359 observations on 'bad frames' rejected

Computed twin ratios:
Twin 1: 95.48% (8418 common observations, 2639 merged)
Twin 2: 4.52% (5362 common observations, 2639 merged)

DC PROFFITRRPTWIN INFO: Determining HKLF4 overlap threshold for completeness requirement (>=80.0%)
DC PROFFITRRPTWIN INFO: HKLF4 overlap threshold kept - 0.40

DC PROFFITRRPTWIN INFO: Step 6 - Decomposed intensities statistics (HKLF4)
 
COMPONENT 1

 
Note: The Rint, Rsigma and RsigmaB values are computed for redundant data only!
	Mean F2 and F2/sig(F2) are given for all measured values!
Note: The RsigmaA values are computed for all measured values!

Help: For more information about computations of rint and rsigma please look into Crysalis help: 
 file:__#HELP_DTheoryAlgorithm_DataReductionOutput.html
 

Statistics vs intensity - point group symmetry: P-1
                       #        #        #      average    mean      mean        
          intensity measured   kept    unique  redundancy   F2     F2/sig(F2)   Rint   Rsigma
---------------------------------------------------------------------------------------------
  39508968-  2581075     1589     1589      564    2.8   5608723.79   125.60    0.032    0.033
   2580578-  1430148     1690     1690      564    3.0   1913083.64    69.43    0.034    0.037
   1429876-   913214     1644     1644      564    2.9   1162644.28    53.75    0.035    0.038
    913059-   593390     1631     1631      564    2.9    742443.62    43.88    0.037    0.041
    593010-   373569     1585     1585      564    2.8    475160.10    34.14    0.045    0.047
    373461-   214020     1601     1601      564    2.8    288065.27    25.86    0.048    0.052
    213858-   113127     1595     1595      564    2.8    161971.72    18.37    0.059    0.061
    113123-    50501     1624     1624      564    2.9     79510.42    11.31    0.083    0.088
     50495-    16522     1540     1540      564    2.7     31576.24     5.71    0.153    0.161
     16490-    -5562     1517     1517      566    2.7      7209.39     1.51    0.396    0.419
-------------------------------------------------------------------------------------------
  39508968-    -5562    16016    16016     5642    2.8   1057008.07    39.41    0.036    0.038
 

Statistics vs resolution - point group symmetry: P-1
resolu-      #        #        #               average    mean      mean          
tion(A)   measured   kept    unique           redundancy   F2     F2/sig(F2)   Rint   Rsigma   RsigmaA
------------------------------------------------------------------------------------------------------
 inf-1.69     1457     1457      564             2.6   3243582.71    98.93    0.036    0.038     0.007
1.69-1.36     1170     1170      564             2.1   1774882.38    50.17    0.029    0.029     0.013
1.36-1.20     2171     2171      564             3.8   1382342.09    41.69    0.040    0.046     0.017
1.20-1.09     2005     2005      564             3.6    926786.65    32.88    0.036    0.040     0.020
1.09-1.02     1767     1767      564             3.1    699479.68    28.63    0.030    0.033     0.024
1.02-0.96     1754     1754      564             3.1    737880.05    30.68    0.028    0.031     0.022
0.96-0.91     1628     1628      564             2.9    654742.16    30.34    0.035    0.037     0.022
0.91-0.87     1508     1508      564             2.7    476332.34    28.27    0.036    0.038     0.025
0.87-0.84     1386     1386      564             2.5    398505.33    28.64    0.051    0.052     0.025
0.84-0.81     1170     1170      566             2.1    342288.06    30.53    0.046    0.048     0.023
------------------------------------------------------------------------------------------------------
 inf-0.81    16016    16016     5642             2.8   1057008.07    39.41    0.036    0.038     0.016
 

Statistics vs resolution (taking redundancy into account) - point group symmetry: P-1
resolu-      #        #        #       %       average    mean      mean          
tion(A)    kept     theory   unique complete  redundancy   F2     F2/sig(F2)   Rint  RsigmaB
--------------------------------------------------------------------------------------------
 inf-1.69     1457      646      564   87.3      2.6   3243582.71   157.95    0.036    0.005
1.69-1.36     1170      598      564   94.3      2.1   1774882.38    72.61    0.029    0.009
1.36-1.20     2171      585      564   96.4      3.8   1382342.09    84.02    0.040    0.009
1.20-1.09     2005      579      564   97.4      3.6    926786.65    63.66    0.036    0.011
1.09-1.02     1767      580      564   97.2      3.1    699479.68    51.67    0.030    0.013
1.02-0.96     1754      577      564   97.7      3.1    737880.05    55.24    0.028    0.013
0.96-0.91     1628      581      564   97.1      2.9    654742.16    53.01    0.035    0.013
0.91-0.87     1508      578      564   97.6      2.7    476332.34    47.76    0.036    0.015
0.87-0.84     1386      579      564   97.4      2.5    398505.33    46.22    0.051    0.016
0.84-0.81     1170      599      566   94.5      2.1    342288.06    46.55    0.046    0.015
--------------------------------------------------------------------------------------------
 inf-0.81    16016     5903     5642   95.6      2.8   1057008.07    68.07    0.036    0.010
DC PROFFITRRPTWIN INFO: Step 7 - Generating output files
 
HKLF 4
Reflections read=17657, from those 16015 with overlapping factor < 0.400 written to file D:\Data\xs0936a\xs0936a_max_abs_twin1_hklf4.hkl, 1642 skipped
Use the HKLF 4 file(s) for structure solution.

HKLF 5 merged
RINT ANALYSIS FOR ALL HKLF5 REFLECTIONS
 Components measured    kept     unique redundancy F2/sig(F2) Rint      Rsigma
------------------------------------------------------------------------------
1,2          17658     16068      8723     1.84     38.49     0.021     0.017

RINT ANALYSIS FOR OVERLAPPED REFLECTIONS
 Components measured    kept     unique redundancy F2/sig(F2) Rint      Rsigma
------------------------------------------------------------------------------
1,2           7302      6573      4023     1.63     42.35     0.022     0.015

RINT ANALYSIS FOR ISOLATED REFLECTIONS
 Component measured     kept     unique redundancy F2/sig(F2) Rint      Rsigma
------------------------------------------------------------------------------
     1       10356      9495      4700     2.02     35.50     0.020     0.018
     2           0         0         0     0.00      0.00     0.000     0.000

8723 merged reflections saved into file: D:\Data\xs0936a\xs0936a_max_abs_twin1_hklf5.hkl

Use this hkl file in SHELXL with BASF instruction, which has (components minus 1) entries, and HKLF 5 instruction.
E.g. Two component twin: 'BASF n2' in .ins file, BASF n1 can be computed as n1 = 1.0 - n2.
E.g. Three component twin: 'BASF n2 n3' in .ins file, BASF n1 can be computed as n1 = 1.0 - (n2 + n3).

BASF 0.04522 
;
_shelx_space_group_comment
;
The symmetry employed for this shelxl refinement is uniquely defined
by the following loop, which should always be used as a source of
symmetry information in preference to the above space-group names.
They are only intended as comments.
;

loop_
_space_group_symop_operation_xyz
'x, y, z'
'-x, -y, -z'

loop_
_atom_site_label
_atom_site_type_symbol
_atom_site_fract_x
_atom_site_fract_y
_atom_site_fract_z
_atom_site_U_iso_or_equiv
_atom_site_adp_type
_atom_site_occupancy
_atom_site_site_symmetry_order
_atom_site_calc_flag
_atom_site_refinement_flags_posn
_atom_site_refinement_flags_adp
_atom_site_refinement_flags_occupancy
_atom_site_disorder_assembly
_atom_site_disorder_group
Mg1 Mg 0.68244(4) 0.74519(4) 0.33933(4) 0.01047(11) Uani 1 1 d . . . . .
O1W O 0.82466(11) 0.87620(9) 0.39371(8) 0.0165(2) Uani 1 1 d D . . . .
H1W1 H 0.860(2) 0.9025(18) 0.4617(16) 0.025 Uiso 1 1 d D U . . .
H1W2 H 0.880(2) 0.8917(18) 0.3696(16) 0.025 Uiso 1 1 d D U . . .
O2W O 0.70666(11) 0.72865(10) 0.18956(8) 0.0163(2) Uani 1 1 d D . . . .
H2W1 H 0.7801(19) 0.7100(18) 0.1860(16) 0.024 Uiso 1 1 d D U . . .
H2W2 H 0.6586(19) 0.7538(18) 0.1289(16) 0.024 Uiso 1 1 d D U . . .
Mg2 Mg 0.83519(4) 0.76505(4) 0.64786(3) 0.01019(11) Uani 1 1 d . . . . .
O3W O 1.00332(10) 0.77702(10) 0.80131(8) 0.0158(2) Uani 1 1 d D . . . .
H3W1 H 1.012(2) 0.7449(18) 0.8553(16) 0.024 Uiso 1 1 d D U . . .
H3W2 H 1.075(2) 0.8077(18) 0.8105(16) 0.024 Uiso 1 1 d D U . . .
O4W O 0.92413(11) 0.63439(9) 0.59712(8) 0.0169(2) Uani 1 1 d D . . . .
H4W1 H 1.0057(19) 0.6157(19) 0.6239(16) 0.025 Uiso 1 1 d D U . . .
H4W2 H 0.894(2) 0.6103(18) 0.5284(16) 0.025 Uiso 1 1 d D U . . .
C1 C 0.74981(14) 0.50095(12) 0.31894(11) 0.0122(3) Uani 1 1 d . . . . .
C2 C 0.59795(14) 0.49877(12) 0.25118(11) 0.0139(3) Uani 1 1 d . . . . .
H2A H 0.5802 0.5042 0.1726 0.017 Uiso 1 1 calc R U . . .
H2B H 0.5578 0.4232 0.2592 0.017 Uiso 1 1 calc R U . . .
C3 C 0.41060(14) 0.63509(12) 0.19723(11) 0.0131(3) Uani 1 1 d . . . . .
H3A H 0.3310 0.6037 0.2072 0.016 Uiso 1 1 calc R U . . .
H3B H 0.4070 0.6014 0.1260 0.016 Uiso 1 1 calc R U . . .
C4 C 0.40290(14) 0.76881(12) 0.19320(11) 0.0121(3) Uani 1 1 d . . . . .
C5 C 0.50631(14) 0.56069(12) 0.38163(11) 0.0127(3) Uani 1 1 d . . . . .
H5A H 0.5892 0.5284 0.4363 0.015 Uiso 1 1 calc R U . . .
H5B H 0.4358 0.4970 0.3561 0.015 Uiso 1 1 calc R U . . .
C6 C 0.46103(14) 0.65959(12) 0.43686(11) 0.0123(3) Uani 1 1 d . . . . .
C7 C 0.33270(14) 0.65600(13) 0.43755(11) 0.0152(3) Uani 1 1 d . . . . .
H7 H 0.2689 0.5952 0.3969 0.018 Uiso 1 1 calc R U . . .
C8 C 0.29998(14) 0.74234(14) 0.49829(11) 0.0158(3) Uani 1 1 d . . . . .
C9 C 0.38878(14) 0.83248(13) 0.55800(11) 0.0149(3) Uani 1 1 d . . . . .
H9 H 0.3636 0.8898 0.6000 0.018 Uiso 1 1 calc R U . . .
C10 C 0.51666(14) 0.83830(12) 0.55592(11) 0.0120(3) Uani 1 1 d . . . . .
C11 C 0.55375(13) 0.75170(12) 0.49510(10) 0.0111(3) Uani 1 1 d . . . . .
C12 C 0.61332(14) 0.93997(12) 0.61307(11) 0.0127(3) Uani 1 1 d . . . . .
H12A H 0.6410 0.9770 0.5593 0.015 Uiso 1 1 calc R U . . .
H12B H 0.5664 0.9995 0.6403 0.015 Uiso 1 1 calc R U . . .
C13 C 0.70178(14) 0.85860(12) 0.79415(11) 0.0132(3) Uani 1 1 d . . . . .
H13A H 0.6122 0.8864 0.7862 0.016 Uiso 1 1 calc R U . . .
H13B H 0.7689 0.8900 0.8665 0.016 Uiso 1 1 calc R U . . .
C14 C 0.69938(13) 0.72471(12) 0.79129(11) 0.0112(3) Uani 1 1 d . . . . .
C15 C 0.83369(14) 1.00515(12) 0.74478(12) 0.0144(3) Uani 1 1 d . . . . .
H15A H 0.8933 0.9981 0.8232 0.017 Uiso 1 1 calc R U . . .
H15B H 0.7850 1.0793 0.7386 0.017 Uiso 1 1 calc R U . . .
C16 C 0.91912(14) 1.00966(12) 0.67756(11) 0.0121(3) Uani 1 1 d . . . . .
N1 N 0.53387(11) 0.59667(10) 0.28631(9) 0.0111(2) Uani 1 1 d . . . . .
N2 N 0.73556(11) 0.90501(10) 0.70669(9) 0.0111(2) Uani 1 1 d . . . . .
O1 O 0.80523(9) 0.59465(8) 0.37615(8) 0.0124(2) Uani 1 1 d . . . . .
O2 O 0.81164(10) 0.41184(9) 0.30999(8) 0.0159(2) Uani 1 1 d . . . . .
O3 O 0.50840(10) 0.83093(9) 0.25008(8) 0.0134(2) Uani 1 1 d . . . . .
O4 O 0.29306(10) 0.80743(9) 0.12975(8) 0.0159(2) Uani 1 1 d . . . . .
O5 O 0.67738(9) 0.75604(8) 0.49383(7) 0.01098(19) Uani 1 1 d . . . . .
O6 O 0.74522(10) 0.67001(8) 0.72872(8) 0.0124(2) Uani 1 1 d . . . . .
O7 O 0.65758(10) 0.67633(9) 0.85455(8) 0.0146(2) Uani 1 1 d . . . . .
O8 O 0.92112(10) 0.91842(8) 0.61909(8) 0.0125(2) Uani 1 1 d . . . . .
O9 O 0.98736(10) 1.10192(9) 0.68812(8) 0.0163(2) Uani 1 1 d . . . . .
F1 F 0.17418(8) 0.73755(9) 0.49977(7) 0.0219(2) Uani 1 1 d . . . . .
Mg3 Mg 0.0000 0.5000 0.0000 0.01150(14) Uani 1 2 d S . P . .
O5W O 0.08896(11) 0.50362(10) 0.16750(8) 0.0166(2) Uani 1 1 d D . . . .
H5W1 H 0.064(2) 0.5464(18) 0.2074(17) 0.025 Uiso 1 1 d D U . . .
H5W2 H 0.139(2) 0.4537(17) 0.2056(17) 0.025 Uiso 1 1 d D U . . .
O6W O 0.17821(10) 0.46286(9) -0.01129(8) 0.0150(2) Uani 1 1 d D . . . .
H6W1 H 0.219(2) 0.5130(17) -0.0280(16) 0.022 Uiso 1 1 d D U . . .
H6W2 H 0.240(2) 0.4238(17) 0.0396(16) 0.022 Uiso 1 1 d D U . . .
O7W O -0.04347(11) 0.31508(9) -0.00737(8) 0.0136(2) Uani 1 1 d D . . . .
H7W1 H 0.0036(19) 0.2715(17) -0.0255(16) 0.020 Uiso 1 1 d D U . . .
H7W2 H -0.1228(19) 0.2886(17) -0.0430(16) 0.020 Uiso 1 1 d D U . . .
O8W O 0.57801(12) 0.02187(10) 0.14314(9) 0.0206(2) Uani 1 1 d D . . . .
H8W1 H 0.552(2) -0.0372(18) 0.1703(18) 0.031 Uiso 1 1 d D U . . .
H8W2 H 0.645(2) 0.0506(19) 0.1969(18) 0.031 Uiso 1 1 d D U . . .
O9W O 0.46829(11) 0.22107(10) 0.02117(9) 0.0179(2) Uani 1 1 d D . . . .
H9W1 H 0.431(2) 0.2504(18) 0.0584(17) 0.027 Uiso 1 1 d D U . . .
H9W2 H 0.489(2) 0.1527(17) 0.0456(17) 0.027 Uiso 1 1 d D U . . .
O10W O 0.98459(11) 0.65014(9) 0.27756(9) 0.0166(2) Uani 1 1 d D . . . .
H0W3 H 1.021(2) 0.7161(17) 0.3050(17) 0.025 Uiso 1 1 d D U . . .
H0W4 H 0.957(2) 0.6254(17) 0.3216(17) 0.025 Uiso 1 1 d D U . . .
O11W O 0.89772(12) 0.82797(10) 0.08118(9) 0.0206(2) Uani 1 1 d D . . . .
H1W3 H 0.858(2) 0.8895(19) 0.0589(17) 0.031 Uiso 1 1 d D U . . .
H1W4 H 0.934(2) 0.839(2) 0.1447(17) 0.031 Uiso 1 1 d D U . . .
O12W O 0.71223(12) 0.35795(10) 0.08005(9) 0.0210(2) Uani 1 1 d D . . . .
H2W3 H 0.742(2) 0.366(2) 0.1495(17) 0.032 Uiso 1 1 d D U . . .
H2W4 H 0.644(2) 0.3161(19) 0.0634(17) 0.032 Uiso 1 1 d D U . . .
O13W O 0.79785(12) 0.15502(10) 0.28432(9) 0.0211(2) Uani 1 1 d D . . . .
H3W3 H 0.797(2) 0.2239(18) 0.3072(18) 0.032 Uiso 1 1 d D U . . .
H3W4 H 0.872(2) 0.1271(18) 0.3295(18) 0.032 Uiso 1 1 d D U . . .
O14W O 0.76685(13) 0.03585(12) 0.03672(11) 0.0294(3) Uani 1 1 d D . . . .
H4W3 H 0.700(2) 0.023(2) 0.052(2) 0.044 Uiso 1 1 d D U . . .
H4W4 H 0.738(2) 0.079(2) -0.0192(19) 0.044 Uiso 1 1 d D U . . .

loop_
_atom_site_aniso_label
_atom_site_aniso_U_11
_atom_site_aniso_U_22
_atom_site_aniso_U_33
_atom_site_aniso_U_23
_atom_site_aniso_U_13
_atom_site_aniso_U_12
Mg1 0.0087(2) 0.0108(2) 0.0119(2) 0.00064(17) 0.00417(17) 0.00071(17)
O1W 0.0167(5) 0.0205(5) 0.0145(5) -0.0028(4) 0.0093(4) -0.0068(4)
O2W 0.0127(5) 0.0231(5) 0.0148(5) 0.0029(4) 0.0071(4) 0.0046(4)
Mg2 0.0092(2) 0.0102(2) 0.0117(2) 0.00090(16) 0.00466(17) 0.00094(17)
O3W 0.0115(5) 0.0205(5) 0.0147(5) 0.0043(4) 0.0042(4) -0.0023(4)
O4W 0.0119(5) 0.0212(5) 0.0138(5) -0.0026(4) 0.0012(4) 0.0068(4)
C1 0.0119(6) 0.0135(6) 0.0118(6) 0.0025(5) 0.0051(5) 0.0013(5)
C2 0.0108(6) 0.0120(6) 0.0169(6) -0.0026(5) 0.0039(5) 0.0016(5)
C3 0.0097(6) 0.0145(7) 0.0132(6) 0.0007(5) 0.0026(5) 0.0015(5)
C4 0.0120(6) 0.0149(7) 0.0115(6) 0.0010(5) 0.0069(5) 0.0027(5)
C5 0.0120(6) 0.0114(6) 0.0146(6) 0.0032(5) 0.0049(5) -0.0004(5)
C6 0.0120(6) 0.0138(6) 0.0110(6) 0.0043(5) 0.0041(5) 0.0016(5)
C7 0.0114(6) 0.0199(7) 0.0128(6) 0.0038(5) 0.0029(5) -0.0022(6)
C8 0.0075(6) 0.0258(8) 0.0159(6) 0.0070(6) 0.0058(5) 0.0029(6)
C9 0.0133(7) 0.0190(7) 0.0151(6) 0.0050(5) 0.0081(5) 0.0057(6)
C10 0.0108(6) 0.0135(6) 0.0115(6) 0.0049(5) 0.0038(5) 0.0027(5)
C11 0.0089(6) 0.0139(6) 0.0109(6) 0.0053(5) 0.0036(5) 0.0031(5)
C12 0.0128(6) 0.0114(6) 0.0148(6) 0.0030(5) 0.0063(5) 0.0038(5)
C13 0.0153(7) 0.0132(6) 0.0141(6) 0.0011(5) 0.0088(5) 0.0008(5)
C14 0.0065(6) 0.0137(6) 0.0114(6) 0.0018(5) 0.0014(5) 0.0004(5)
C15 0.0153(7) 0.0121(6) 0.0180(7) -0.0025(5) 0.0095(6) -0.0024(5)
C16 0.0107(6) 0.0120(6) 0.0129(6) 0.0018(5) 0.0038(5) 0.0011(5)
N1 0.0086(5) 0.0119(5) 0.0126(5) 0.0010(4) 0.0040(4) 0.0025(4)
N2 0.0110(5) 0.0112(5) 0.0119(5) 0.0011(4) 0.0053(4) 0.0000(4)
O1 0.0105(4) 0.0130(5) 0.0124(4) -0.0013(4) 0.0035(4) 0.0006(4)
O2 0.0126(5) 0.0142(5) 0.0190(5) -0.0010(4) 0.0044(4) 0.0040(4)
O3 0.0113(5) 0.0130(5) 0.0157(5) 0.0010(4) 0.0052(4) 0.0009(4)
O4 0.0118(5) 0.0172(5) 0.0172(5) 0.0029(4) 0.0039(4) 0.0040(4)
O5 0.0085(4) 0.0128(4) 0.0121(4) 0.0010(4) 0.0046(4) 0.0004(4)
O6 0.0112(4) 0.0115(4) 0.0148(4) 0.0016(4) 0.0055(4) 0.0015(4)
O7 0.0130(5) 0.0160(5) 0.0166(5) 0.0040(4) 0.0075(4) 0.0004(4)
O8 0.0132(5) 0.0122(5) 0.0132(4) -0.0006(4) 0.0066(4) -0.0002(4)
O9 0.0178(5) 0.0131(5) 0.0207(5) -0.0011(4) 0.0109(4) -0.0033(4)
F1 0.0093(4) 0.0376(5) 0.0210(4) 0.0007(4) 0.0085(3) 0.0000(4)
Mg3 0.0105(3) 0.0117(3) 0.0125(3) 0.0013(2) 0.0047(2) 0.0014(2)
O5W 0.0195(5) 0.0167(5) 0.0133(5) 0.0025(4) 0.0061(4) 0.0082(4)
O6W 0.0114(5) 0.0159(5) 0.0179(5) 0.0043(4) 0.0057(4) 0.0013(4)
O7W 0.0112(5) 0.0125(5) 0.0165(5) 0.0003(4) 0.0051(4) 0.0015(4)
O8W 0.0196(5) 0.0183(5) 0.0218(5) 0.0035(4) 0.0060(4) -0.0013(4)
O9W 0.0185(5) 0.0188(5) 0.0189(5) 0.0030(4) 0.0099(4) 0.0034(4)
O10W 0.0172(5) 0.0148(5) 0.0198(5) -0.0015(4) 0.0099(4) -0.0005(4)
O11W 0.0198(5) 0.0217(6) 0.0174(5) -0.0025(4) 0.0047(4) 0.0054(5)
O12W 0.0233(6) 0.0236(6) 0.0165(5) 0.0000(4) 0.0086(4) -0.0063(5)
O13W 0.0191(5) 0.0178(5) 0.0254(6) -0.0023(5) 0.0083(5) 0.0007(5)
O14W 0.0309(7) 0.0323(7) 0.0331(7) 0.0158(5) 0.0193(5) 0.0150(6)

loop_
_atom_type_symbol
_atom_type_description
_atom_type_scat_dispersion_real
_atom_type_scat_dispersion_imag
_atom_type_scat_source
C C 0.0181 0.0091 'International Tables Vol C Tables 4.2.6.8 and 6.1.1.4'
H H 0.0000 0.0000 'International Tables Vol C Tables 4.2.6.8 and 6.1.1.4'
N N 0.0311 0.0180 'International Tables Vol C Tables 4.2.6.8 and 6.1.1.4'
O O 0.0492 0.0322 'International Tables Vol C Tables 4.2.6.8 and 6.1.1.4'
F F 0.0727 0.0534 'International Tables Vol C Tables 4.2.6.8 and 6.1.1.4'
Mg Mg 0.1719 0.1771 'International Tables Vol C Tables 4.2.6.8 and 6.1.1.4'

loop_
_geom_angle_atom_site_label_1
_geom_angle_atom_site_label_2
_geom_angle_atom_site_label_3
_geom_angle
_geom_angle_site_symmetry_1
_geom_angle_site_symmetry_3
O1W Mg1 O3 103.29(5) . .
O1W Mg1 O5 87.63(4) . .
O3 Mg1 O5 100.42(4) . .
O1W Mg1 O2W 90.12(4) . .
O3 Mg1 O2W 84.97(4) . .
O5 Mg1 O2W 174.51(5) . .
O1W Mg1 O1 100.84(4) . .
O3 Mg1 O1 152.97(4) . .
O5 Mg1 O1 92.54(4) . .
O2W Mg1 O1 82.97(4) . .
O1W Mg1 N1 177.15(5) . .
O3 Mg1 N1 79.42(4) . .
O5 Mg1 N1 91.00(4) . .
O2W Mg1 N1 91.04(4) . .
O1 Mg1 N1 76.72(4) . .
Mg1 O1W H1W1 122.4(13) . .
Mg1 O1W H1W2 127.2(14) . .
H1W1 O1W H1W2 105.1(18) . .
Mg1 O2W H2W1 122.8(14) . .
Mg1 O2W H2W2 128.9(14) . .
H2W1 O2W H2W2 106.6(19) . .
O4W Mg2 O6 99.72(5) . .
O4W Mg2 O5 89.48(4) . .
O6 Mg2 O5 98.34(4) . .
O4W Mg2 O8 103.94(5) . .
O6 Mg2 O8 153.52(4) . .
O5 Mg2 O8 93.62(4) . .
O4W Mg2 O3W 89.19(5) . .
O6 Mg2 O3W 84.57(4) . .
O5 Mg2 O3W 176.97(4) . .
O8 Mg2 O3W 84.06(4) . .
O4W Mg2 N2 178.24(5) . .
O6 Mg2 N2 78.53(4) . .
O5 Mg2 N2 91.00(4) . .
O8 Mg2 N2 77.72(4) . .
O3W Mg2 N2 90.42(4) . .
Mg2 O3W H3W1 127.4(15) . .
Mg2 O3W H3W2 123.3(14) . .
H3W1 O3W H3W2 109(2) . .
Mg2 O4W H4W1 128.8(14) . .
Mg2 O4W H4W2 121.1(14) . .
H4W1 O4W H4W2 104.7(18) . .
O2 C1 O1 124.69(13) . .
O2 C1 C2 117.15(12) . .
O1 C1 C2 118.07(12) . .
N1 C2 C1 111.43(11) . .
N1 C2 H2A 109.3 . .
C1 C2 H2A 109.3 . .
N1 C2 H2B 109.3 . .
C1 C2 H2B 109.3 . .
H2A C2 H2B 108.0 . .
N1 C3 C4 113.15(11) . .
N1 C3 H3A 108.9 . .
C4 C3 H3A 108.9 . .
N1 C3 H3B 108.9 . .
C4 C3 H3B 108.9 . .
H3A C3 H3B 107.8 . .
O4 C4 O3 125.48(13) . .
O4 C4 C3 116.25(12) . .
O3 C4 C3 118.20(12) . .
N1 C5 C6 113.68(11) . .
N1 C5 H5A 108.8 . .
C6 C5 H5A 108.8 . .
N1 C5 H5B 108.8 . .
C6 C5 H5B 108.8 . .
H5A C5 H5B 107.7 . .
C7 C6 C11 120.17(13) . .
C7 C6 C5 120.72(12) . .
C11 C6 C5 118.94(12) . .
C8 C7 C6 118.86(13) . .
C8 C7 H7 120.6 . .
C6 C7 H7 120.6 . .
F1 C8 C9 118.73(13) . .
F1 C8 C7 118.61(13) . .
C9 C8 C7 122.66(13) . .
C8 C9 C10 118.92(13) . .
C8 C9 H9 120.5 . .
C10 C9 H9 120.5 . .
C9 C10 C11 120.04(13) . .
C9 C10 C12 120.79(12) . .
C11 C10 C12 119.09(12) . .
O5 C11 C10 120.32(12) . .
O5 C11 C6 120.34(12) . .
C10 C11 C6 119.33(12) . .
N2 C12 C10 113.13(11) . .
N2 C12 H12A 109.0 . .
C10 C12 H12A 109.0 . .
N2 C12 H12B 109.0 . .
C10 C12 H12B 109.0 . .
H12A C12 H12B 107.8 . .
N2 C13 C14 112.51(11) . .
N2 C13 H13A 109.1 . .
C14 C13 H13A 109.1 . .
N2 C13 H13B 109.1 . .
C14 C13 H13B 109.1 . .
H13A C13 H13B 107.8 . .
O7 C14 O6 124.44(13) . .
O7 C14 C13 117.40(12) . .
O6 C14 C13 118.09(11) . .
N2 C15 C16 111.39(11) . .
N2 C15 H15A 109.3 . .
C16 C15 H15A 109.3 . .
N2 C15 H15B 109.3 . .
C16 C15 H15B 109.3 . .
H15A C15 H15B 108.0 . .
O9 C16 O8 124.51(12) . .
O9 C16 C15 116.91(12) . .
O8 C16 C15 118.49(12) . .
C2 N1 C3 113.21(10) . .
C2 N1 C5 108.43(11) . .
C3 N1 C5 111.42(10) . .
C2 N1 Mg1 106.22(8) . .
C3 N1 Mg1 107.94(8) . .
C5 N1 Mg1 109.45(8) . .
C13 N2 C15 113.54(11) . .
C13 N2 C12 111.54(10) . .
C15 N2 C12 109.00(11) . .
C13 N2 Mg2 108.09(8) . .
C15 N2 Mg2 105.32(8) . .
C12 N2 Mg2 109.10(8) . .
C1 O1 Mg1 115.01(9) . .
C4 O3 Mg1 118.12(9) . .
C11 O5 Mg2 114.60(8) . .
C11 O5 Mg1 115.76(8) . .
Mg2 O5 Mg1 129.57(5) . .
C14 O6 Mg2 118.85(9) . .
C16 O8 Mg2 115.44(8) . .
O5W Mg3 O5W 180.0 2_565 .
O5W Mg3 O6W 88.47(4) 2_565 .
O5W Mg3 O6W 91.53(4) . .
O5W Mg3 O6W 91.53(4) 2_565 2_565
O5W Mg3 O6W 88.47(4) . 2_565
O6W Mg3 O6W 180.0 . 2_565
O5W Mg3 O7W 89.42(4) 2_565 .
O5W Mg3 O7W 90.58(4) . .
O6W Mg3 O7W 89.12(4) . .
O6W Mg3 O7W 90.88(4) 2_565 .
O5W Mg3 O7W 90.58(4) 2_565 2_565
O5W Mg3 O7W 89.42(4) . 2_565
O6W Mg3 O7W 90.88(4) . 2_565
O6W Mg3 O7W 89.12(4) 2_565 2_565
O7W Mg3 O7W 180.0 . 2_565
Mg3 O5W H5W1 122.9(14) . .
Mg3 O5W H5W2 126.8(14) . .
H5W1 O5W H5W2 108.6(19) . .
Mg3 O6W H6W1 120.4(14) . .
Mg3 O6W H6W2 120.6(13) . .
H6W1 O6W H6W2 105.8(18) . .
Mg3 O7W H7W1 116.9(14) . .
Mg3 O7W H7W2 119.6(14) . .
H7W1 O7W H7W2 105.2(18) . .
H8W1 O8W H8W2 103.2(19) . .
H9W1 O9W H9W2 104.2(19) . .
H0W3 O10W H0W4 104.9(19) . .
H1W3 O11W H1W4 105(2) . .
H2W3 O12W H2W4 103(2) . .
H3W3 O13W H3W4 106(2) . .
H4W3 O14W H4W4 105(2) . .

loop_
_geom_bond_atom_site_label_1
_geom_bond_atom_site_label_2
_geom_bond_distance
_geom_bond_site_symmetry_2
Mg1 O1W 2.0175(11) .
Mg1 O3 2.0674(11) .
Mg1 O5 2.0761(10) .
Mg1 O2W 2.1119(11) .
Mg1 O1 2.1345(11) .
Mg1 N1 2.2042(12) .
O1W H1W1 0.864(19) .
O1W H1W2 0.807(19) .
O2W H2W1 0.844(19) .
O2W H2W2 0.833(19) .
Mg2 O4W 2.0127(11) .
Mg2 O6 2.0528(10) .
Mg2 O5 2.0724(10) .
Mg2 O8 2.0928(11) .
Mg2 O3W 2.1179(11) .
Mg2 N2 2.2156(12) .
O3W H3W1 0.796(19) .
O3W H3W2 0.809(19) .
O4W H4W1 0.844(19) .
O4W H4W2 0.867(19) .
C1 O2 1.2485(18) .
C1 O1 1.2715(17) .
C1 C2 1.5250(18) .
C2 N1 1.4727(17) .
C2 H2A 0.9900 .
C2 H2B 0.9900 .
C3 N1 1.4739(17) .
C3 C4 1.5281(19) .
C3 H3A 0.9900 .
C3 H3B 0.9900 .
C4 O4 1.2503(18) .
C4 O3 1.2704(17) .
C5 N1 1.4896(16) .
C5 C6 1.5060(18) .
C5 H5A 0.9900 .
C5 H5B 0.9900 .
C6 C7 1.394(2) .
C6 C11 1.407(2) .
C7 C8 1.380(2) .
C7 H7 0.9500 .
C8 F1 1.3714(16) .
C8 C9 1.376(2) .
C9 C10 1.3977(19) .
C9 H9 0.9500 .
C10 C11 1.4068(19) .
C10 C12 1.5040(19) .
C11 O5 1.3467(16) .
C12 N2 1.4831(17) .
C12 H12A 0.9900 .
C12 H12B 0.9900 .
C13 N2 1.4719(16) .
C13 C14 1.5226(19) .
C13 H13A 0.9900 .
C13 H13B 0.9900 .
C14 O7 1.2505(17) .
C14 O6 1.2708(17) .
C15 N2 1.4734(17) .
C15 C16 1.5258(18) .
C15 H15A 0.9900 .
C15 H15B 0.9900 .
C16 O9 1.2469(17) .
C16 O8 1.2723(17) .
Mg3 O5W 2.0403(10) 2_565
Mg3 O5W 2.0403(10) .
Mg3 O6W 2.0429(10) .
Mg3 O6W 2.0429(10) 2_565
Mg3 O7W 2.1413(10) .
Mg3 O7W 2.1413(10) 2_565
O5W H5W1 0.828(19) .
O5W H5W2 0.832(19) .
O6W H6W1 0.812(19) .
O6W H6W2 0.881(19) .
O7W H7W1 0.810(19) .
O7W H7W2 0.841(18) .
O8W H8W1 0.88(2) .
O8W H8W2 0.84(2) .
O9W H9W1 0.820(19) .
O9W H9W2 0.856(19) .
O10W H0W3 0.838(19) .
O10W H0W4 0.817(19) .
O11W H1W3 0.83(2) .
O11W H1W4 0.78(2) .
O12W H2W3 0.85(2) .
O12W H2W4 0.82(2) .
O13W H3W3 0.83(2) .
O13W H3W4 0.86(2) .
O14W H4W3 0.84(2) .
O14W H4W4 0.87(2) .

loop_
_geom_hbond_atom_site_label_D
_geom_hbond_atom_site_label_H
_geom_hbond_atom_site_label_A
_geom_hbond_distance_DH
_geom_hbond_distance_HA
_geom_hbond_distance_DA
_geom_hbond_angle_DHA
_geom_hbond_site_symmetry_A
O1W H1W1 O8 0.864(19) 1.925(19) 2.7651(14) 163.8(19) .
O1W H1W2 O9 0.807(19) 1.884(19) 2.6818(14) 170(2) 2_776
O2W H2W1 O10W 0.844(19) 2.192(19) 2.9267(15) 145.5(18) .
O2W H2W2 O9W 0.833(19) 1.95(2) 2.7743(15) 168(2) 2_665
O3W H3W1 O7W 0.796(19) 2.06(2) 2.8539(14) 172(2) 2_666
O3W H3W2 O13W 0.809(19) 2.259(19) 2.9258(15) 140.1(18) 2_766
O4W H4W1 O2 0.844(19) 1.852(19) 2.6934(14) 175(2) 2_766
O4W H4W2 O1 0.867(19) 1.860(19) 2.7062(14) 165(2) .
O5W H5W1 O10W 0.828(19) 1.888(19) 2.7084(14) 171(2) 1_455
O5W H5W2 O6 0.832(19) 1.895(19) 2.7197(14) 171(2) 2_666
O6W H6W1 O12W 0.812(19) 1.918(19) 2.7229(15) 171(2) 2_665
O6W H6W2 O7 0.881(19) 1.857(19) 2.7267(15) 169.1(19) 2_666
O7W H7W1 O11W 0.810(19) 1.885(19) 2.6931(15) 175(2) 2_665
O7W H7W2 O4 0.841(18) 2.013(19) 2.8399(15) 167.6(19) 2_565
O8W H8W1 O3 0.88(2) 2.04(2) 2.9075(15) 173(2) 1_545
O8W H8W2 O13W 0.84(2) 1.94(2) 2.7470(16) 160(2) .
O9W H9W1 O7 0.820(19) 1.94(2) 2.7593(14) 179(2) 2_666
O9W H9W2 O8W 0.856(19) 2.01(2) 2.8398(16) 162(2) .
O10W H0W4 O1 0.817(19) 2.08(2) 2.8283(14) 152(2) .
O11W H1W3 O14W 0.83(2) 1.92(2) 2.7385(17) 168(2) 1_565
O11W H1W4 O9 0.78(2) 2.11(2) 2.8770(15) 169(2) 2_776
O12W H2W3 O2 0.85(2) 2.00(2) 2.8375(15) 171(2) .
O12W H2W4 O9W 0.82(2) 2.04(2) 2.8555(16) 176(2) .
O13W H3W3 O2 0.83(2) 2.14(2) 2.9222(15) 157(2) .
O13W H3W3 F1 0.83(2) 2.48(2) 2.9642(14) 118.7(18) 2_666
O13W H3W4 O8 0.86(2) 2.15(2) 2.9392(15) 153(2) 2_766
O14W H4W3 O8W 0.84(2) 2.12(2) 2.9255(17) 160(2) .
O14W H4W4 O4 0.87(2) 1.94(2) 2.7883(16) 169(2) 2_665

loop_
_geom_torsion_atom_site_label_1
_geom_torsion_atom_site_label_2
_geom_torsion_atom_site_label_3
_geom_torsion_atom_site_label_4
_geom_torsion
_geom_torsion_site_symmetry_1
_geom_torsion_site_symmetry_2
_geom_torsion_site_symmetry_3
_geom_torsion_site_symmetry_4
O2 C1 C2 N1 167.97(12) . . . .
O1 C1 C2 N1 -15.28(17) . . . .
N1 C3 C4 O4 -170.44(11) . . . .
N1 C3 C4 O3 12.37(17) . . . .
N1 C5 C6 C7 116.26(14) . . . .
N1 C5 C6 C11 -68.53(16) . . . .
C11 C6 C7 C8 -1.6(2) . . . .
C5 C6 C7 C8 173.57(13) . . . .
C6 C7 C8 F1 -179.21(12) . . . .
C6 C7 C8 C9 0.3(2) . . . .
F1 C8 C9 C10 -179.42(12) . . . .
C7 C8 C9 C10 1.1(2) . . . .
C8 C9 C10 C11 -1.2(2) . . . .
C8 C9 C10 C12 175.48(12) . . . .
C9 C10 C11 O5 -179.20(12) . . . .
C12 C10 C11 O5 4.10(19) . . . .
C9 C10 C11 C6 -0.1(2) . . . .
C12 C10 C11 C6 -176.78(12) . . . .
C7 C6 C11 O5 -179.41(12) . . . .
C5 C6 C11 O5 5.34(19) . . . .
C7 C6 C11 C10 1.5(2) . . . .
C5 C6 C11 C10 -173.77(12) . . . .
C9 C10 C12 N2 114.48(14) . . . .
C11 C10 C12 N2 -68.85(15) . . . .
N2 C13 C14 O7 -172.46(11) . . . .
N2 C13 C14 O6 10.57(17) . . . .
N2 C15 C16 O9 166.88(12) . . . .
N2 C15 C16 O8 -16.31(18) . . . .
C1 C2 N1 C3 151.51(11) . . . .
C1 C2 N1 C5 -84.31(13) . . . .
C1 C2 N1 Mg1 33.24(12) . . . .
C4 C3 N1 C2 -135.74(11) . . . .
C4 C3 N1 C5 101.74(13) . . . .
C4 C3 N1 Mg1 -18.46(12) . . . .
C6 C5 N1 C2 170.83(11) . . . .
C6 C5 N1 C3 -63.93(14) . . . .
C6 C5 N1 Mg1 55.37(12) . . . .
C14 C13 N2 C15 -135.80(12) . . . .
C14 C13 N2 C12 100.57(13) . . . .
C14 C13 N2 Mg2 -19.36(13) . . . .
C16 C15 N2 C13 150.27(12) . . . .
C16 C15 N2 C12 -84.73(13) . . . .
C16 C15 N2 Mg2 32.21(13) . . . .
C10 C12 N2 C13 -63.56(14) . . . .
C10 C12 N2 C15 170.29(10) . . . .
C10 C12 N2 Mg2 55.77(12) . . . .
O2 C1 O1 Mg1 163.45(11) . . . .
C2 C1 O1 Mg1 -13.03(14) . . . .
O4 C4 O3 Mg1 -175.12(10) . . . .
C3 C4 O3 Mg1 1.79(15) . . . .
C10 C11 O5 Mg2 54.19(15) . . . .
C6 C11 O5 Mg2 -124.91(11) . . . .
C10 C11 O5 Mg1 -128.45(11) . . . .
C6 C11 O5 Mg1 52.45(15) . . . .
O7 C14 O6 Mg2 -170.97(10) . . . .
C13 C14 O6 Mg2 5.77(15) . . . .
O9 C16 O8 Mg2 165.27(11) . . . .
C15 C16 O8 Mg2 -11.28(16) . . . .
